data_7212289
loop_
_publ_author_name
'Krishnaswamy, Shobhana'
'Gonnade, Rajesh G.'
'Shashidhar, Mysore S.'
'Bhadbhade, Mohan M.'

_publ_section_title
;
 Helical self-assembly of molecules in pseudopolymorphs of racemic
 2,6-di-O-(4-halobenzoyl)-myo-inositol 1,3,5-orthoformates: clues for the
 construction of molecular assemblies for intermolecular acyl transfer
 reaction
;
_journal_issue 12
_journal_name_full CrystEngComm
_journal_page_first 4184
_journal_paper_doi 10.1039/b924482d
_journal_volume 12
_journal_year 2010
_chemical_formula_moiety 'C21 H16 Br2 O8 , C H2 Cl2'
_chemical_formula_sum 'C22 H18 Br2 Cl2 O8'
_chemical_formula_weight 641.08
_chemical_name_common
;2,6-di-O-p-bromobenzoyl-myo-inositol 1,3,5-orthoformate
dichloromethane solvate
;
_chemical_name_systematic
;
2,6-di-O-p-bromobenzoyl-myo-inositol 1,3,5-orthoformate
dichloromethane solvate
;
_space_group_IT_number 14
_symmetry_cell_setting monoclinic
_symmetry_space_group_name_Hall '-P 2yn'
_symmetry_space_group_name_H-M 'P 1 21/n 1'
_atom_sites_solution_hydrogens geom
_atom_sites_solution_primary direct
_atom_sites_solution_secondary difmap
_audit_creation_method SHELXL-97
_cell_angle_alpha 90.00
_cell_angle_beta 102.8700(10)
_cell_angle_gamma 90.00
_cell_formula_units_Z 4
_cell_length_a 12.8524(11)
_cell_length_b 10.2018(8)
_cell_length_c 18.5250(15)
_cell_measurement_reflns_used 6186
_cell_measurement_temperature 133(2)
_cell_measurement_theta_max 28.08
_cell_measurement_theta_min 2.18
_cell_volume 2367.9(3)
_computing_cell_refinement 'BRUKER SAINT'
_computing_data_collection 'BRUKER SMART'
_computing_data_reduction 'BRUKER SAINT'
_computing_molecular_graphics 'SHELXTL, Ortep32, mercury 1.4.1'
_computing_publication_material 'SHELXTL, Platon'
_computing_structure_refinement 'SHELXL-97 (Sheldrick, 1997)'
_computing_structure_solution 'SHELXS-97 (Sheldrick, 1990)'
_diffrn_ambient_temperature 133(2)
_diffrn_measured_fraction_theta_full 0.999
_diffrn_measured_fraction_theta_max 0.999
_diffrn_measurement_device 'Bruker Smart APEX'
_diffrn_measurement_device_type 'CCD Area Detector'
_diffrn_measurement_method 'Phi and Omega Scan'
_diffrn_radiation_monochromator graphite
_diffrn_radiation_source 'fine-focus sealed tube'
_diffrn_radiation_type MoK\a
_diffrn_radiation_wavelength 0.71073
_diffrn_reflns_av_R_equivalents 0.0240
_diffrn_reflns_av_sigmaI/netI 0.0261
_diffrn_reflns_limit_h_max 12
_diffrn_reflns_limit_h_min -15
_diffrn_reflns_limit_k_max 12
_diffrn_reflns_limit_k_min -8
_diffrn_reflns_limit_l_max 22
_diffrn_reflns_limit_l_min -17
_diffrn_reflns_number 11686
_diffrn_reflns_theta_full 25.00
_diffrn_reflns_theta_max 25.00
_diffrn_reflns_theta_min 1.76
_exptl_absorpt_coefficient_mu 3.696
_exptl_absorpt_correction_T_max 0.5773
_exptl_absorpt_correction_T_min 0.2397
_exptl_absorpt_correction_type multi-scan
_exptl_absorpt_process_details 'bruker sadabs'
_exptl_crystal_colour colorless
_exptl_crystal_density_diffrn 1.798
_exptl_crystal_density_method 'not measured'
_exptl_crystal_description plate
_exptl_crystal_F_000 1272
_exptl_crystal_size_max 0.54
_exptl_crystal_size_mid 0.20
_exptl_crystal_size_min 0.17
_refine_diff_density_max 0.776
_refine_diff_density_min -0.624
_refine_diff_density_rms 0.074
_refine_ls_extinction_method none
_refine_ls_goodness_of_fit_ref 1.050
_refine_ls_hydrogen_treatment mixed
_refine_ls_matrix_type full
_refine_ls_number_parameters 359
_refine_ls_number_reflns 4166
_refine_ls_number_restraints 9
_refine_ls_restrained_S_all 1.049
_refine_ls_R_factor_all 0.0385
_refine_ls_R_factor_gt 0.0340
_refine_ls_shift/su_max 0.001
_refine_ls_shift/su_mean 0.000
_refine_ls_structure_factor_coef Fsqd
_refine_ls_weighting_details 'calc w=1/[\s^2^(Fo^2^)+(0.0447P)^2^+3.2689P] where P=(Fo^2^+2Fc^2^)/3'
_refine_ls_weighting_scheme calc
_refine_ls_wR_factor_gt 0.0865
_refine_ls_wR_factor_ref 0.0890
_reflns_number_gt 3739
_reflns_number_total 4166
_reflns_threshold_expression >2sigma(I)
_cod_data_source_file b924482d.txt
_cod_data_source_block 2C
_cod_original_sg_symbol_H-M 'P(2) 1/n'
_cod_database_code 7212289

loop_
_symmetry_equiv_pos_as_xyz
'x, y, z'
'-x+1/2, y+1/2, -z+1/2'
'-x, -y, -z'
'x-1/2, -y-1/2, z-1/2'

loop_
_atom_site_label
_atom_site_type_symbol
_atom_site_fract_x
_atom_site_fract_y
_atom_site_fract_z
_atom_site_U_iso_or_equiv
_atom_site_adp_type
_atom_site_occupancy
_atom_site_symmetry_multiplicity
_atom_site_calc_flag
_atom_site_refinement_flags
_atom_site_disorder_assembly
_atom_site_disorder_group
Br1 Br 0.54873(3) 1.20226(3) -0.208304(16) 0.03096(11) Uani 1 1 d . . .
Br2 Br 0.40413(9) 0.69429(9) 0.51163(5) 0.0368(2) Uani 0.80 1 d P A 1
Br2' Br 0.3853(3) 0.7322(3) 0.49255(19) 0.0316(7) Uani 0.20 1 d PD A 2
C1 C 0.6043(2) 0.5086(3) 0.09489(14) 0.0196(6) Uani 1 1 d . . .
H1 H 0.5261 0.5271 0.0792 0.023 Uiso 1 1 calc R . .
C2 C 0.6660(2) 0.6356(3) 0.11639(14) 0.0192(6) Uani 1 1 d . . .
H2 H 0.6457 0.6757 0.1605 0.023 Uiso 1 1 calc R . .
C3 C 0.7851(2) 0.6044(3) 0.13372(14) 0.0204(6) Uani 1 1 d . . .
H3 H 0.8274 0.6874 0.1433 0.025 Uiso 1 1 calc R . .
C4 C 0.8134(2) 0.5150(3) 0.20114(15) 0.0220(6) Uani 1 1 d . . .
H4 H 0.8908 0.4917 0.2099 0.026 Uiso 1 1 calc R . .
C5 C 0.7468(2) 0.3895(3) 0.18269(15) 0.0223(6) Uani 1 1 d . . .
H5 H 0.7639 0.3267 0.2251 0.027 Uiso 1 1 calc R . .
C6 C 0.6264(2) 0.4132(3) 0.16043(14) 0.0210(6) Uani 1 1 d . . .
H6 H 0.5883 0.3285 0.1458 0.025 Uiso 1 1 calc R . .
C7 C 0.7523(2) 0.4197(3) 0.05722(15) 0.0237(6) Uani 1 1 d . . .
H7 H 0.7741 0.3758 0.0146 0.028 Uiso 1 1 calc R . .
C8 C 0.6581(2) 0.8507(3) 0.06744(15) 0.0192(5) Uani 1 1 d . . .
C9 C 0.6307(2) 0.9329(3) -0.00034(15) 0.0195(6) Uani 1 1 d . . .
C10 C 0.6395(2) 1.0689(3) 0.00764(15) 0.0223(6) Uani 1 1 d . . .
H10 H 0.6627 1.1065 0.0554 0.027 Uiso 1 1 calc R . .
C11 C 0.6141(2) 1.1486(3) -0.05439(16) 0.0241(6) Uani 1 1 d . . .
H11 H 0.6192 1.2412 -0.0495 0.029 Uiso 1 1 calc R . .
C12 C 0.5813(2) 1.0919(3) -0.12339(15) 0.0228(6) Uani 1 1 d . . .
C13 C 0.5726(2) 0.9571(3) -0.13294(15) 0.0247(6) Uani 1 1 d . . .
H13 H 0.5502 0.9201 -0.1809 0.030 Uiso 1 1 calc R . .
C14 C 0.5975(2) 0.8776(3) -0.07034(15) 0.0222(6) Uani 1 1 d . . .
H14 H 0.5918 0.7851 -0.0755 0.027 Uiso 1 1 calc R . .
C15 C 0.5110(2) 0.4128(3) 0.24479(17) 0.0311(7) Uani 1 1 d . . .
C16 C 0.4865(2) 0.4828(3) 0.30958(16) 0.0254(6) Uani 1 1 d . A .
C17 C 0.3951(3) 0.4493(4) 0.3334(2) 0.0439(9) Uani 1 1 d . . .
H17 H 0.3497 0.3821 0.3084 0.053 Uiso 1 1 calc R . .
C18 C 0.3693(3) 0.5123(4) 0.39289(19) 0.0401(8) Uani 1 1 d . A .
H18 H 0.3069 0.4889 0.4093 0.048 Uiso 1 1 calc R . .
C19 C 0.4358(2) 0.6098(3) 0.42807(16) 0.0301(7) Uani 1 1 d D . .
C20 C 0.5269(2) 0.6448(3) 0.40531(16) 0.0296(7) Uani 1 1 d . A .
H20 H 0.5717 0.7122 0.4304 0.036 Uiso 1 1 calc R . .
C21 C 0.5526(2) 0.5814(3) 0.34583(16) 0.0247(6) Uani 1 1 d . . .
H21 H 0.6153 0.6051 0.3297 0.030 Uiso 1 1 calc R A .
O1 O 0.64160(15) 0.44520(18) 0.03563(10) 0.0216(4) Uani 1 1 d . . .
O2 O 0.63822(15) 0.72274(18) 0.05335(10) 0.0208(4) Uani 1 1 d . . .
O3 O 0.81037(15) 0.53622(19) 0.07167(10) 0.0236(4) Uani 1 1 d . . .
O4 O 0.79570(17) 0.58614(19) 0.26294(11) 0.0264(4) Uani 1 1 d D . .
O5 O 0.77506(16) 0.33293(19) 0.11760(11) 0.0250(4) Uani 1 1 d . . .
O6 O 0.59069(16) 0.47042(18) 0.22151(10) 0.0247(4) Uani 1 1 d . . .
O7 O 0.69444(16) 0.89230(19) 0.12919(10) 0.0256(4) Uani 1 1 d . . .
O8 O 0.4647(3) 0.3199(3) 0.2150(2) 0.0850(13) Uani 1 1 d . . .
C22 C 0.1813(9) 0.4427(10) 0.1197(7) 0.047(3) Uani 0.40 1 d PD B 1
H22A H 0.1987 0.4010 0.0756 0.056 Uiso 0.40 1 calc PR B 1
H22B H 0.1937 0.3773 0.1602 0.056 Uiso 0.40 1 calc PR B 1
Cl1 Cl 0.0491(2) 0.4880(3) 0.09949(16) 0.0459(6) Uani 0.40 1 d PD B 1
Cl2 Cl 0.2669(2) 0.5792(3) 0.14662(13) 0.0522(6) Uani 0.40 1 d PD B 1
C23 C 0.1059(10) 0.4886(14) 0.1174(6) 0.077(6) Uani 0.40 1 d PD C 2
H23A H 0.0782 0.5111 0.0647 0.092 Uiso 0.40 1 calc PR C 2
H23B H 0.0649 0.4126 0.1294 0.092 Uiso 0.40 1 calc PR C 2
Cl3 Cl 0.0882(2) 0.6212(3) 0.17237(16) 0.0588(6) Uani 0.40 1 d PD C 2
Cl4 Cl 0.2417(4) 0.4460(7) 0.1318(2) 0.120(2) Uani 0.40 1 d PD C 2
C24 C 0.200(2) 0.477(3) 0.1715(19) 0.094(9) Uiso 0.20 1 d PD D 3
H24A H 0.2263 0.5091 0.2227 0.113 Uiso 0.20 1 calc PR D 3
H24B H 0.1737 0.3858 0.1741 0.113 Uiso 0.20 1 calc PR D 3
Cl5 Cl 0.3014(5) 0.4795(5) 0.1241(3) 0.0525(13) Uiso 0.20 1 d PD D 3
Cl6 Cl 0.0963(11) 0.5762(14) 0.1250(8) 0.129(4) Uiso 0.20 1 d P D 3
H4A H 0.798(3) 0.535(3) 0.2962(15) 0.034(10) Uiso 1 1 d D . .

loop_
_atom_site_aniso_label
_atom_site_aniso_U_11
_atom_site_aniso_U_22
_atom_site_aniso_U_33
_atom_site_aniso_U_23
_atom_site_aniso_U_13
_atom_site_aniso_U_12
Br1 0.0422(2) 0.02478(17) 0.02324(17) 0.00830(12) 0.00153(13) 0.00369(12)
Br2 0.0440(4) 0.0423(5) 0.0300(5) -0.0127(3) 0.0208(4) -0.0032(3)
Br2' 0.0387(15) 0.0340(18) 0.0257(16) -0.0104(11) 0.0148(12) -0.0024(12)
C1 0.0245(14) 0.0187(13) 0.0158(13) -0.0035(11) 0.0049(11) 0.0012(11)
C2 0.0261(14) 0.0176(14) 0.0132(12) 0.0014(10) 0.0032(11) 0.0009(11)
C3 0.0236(14) 0.0193(13) 0.0173(13) 0.0021(11) 0.0023(11) -0.0020(11)
C4 0.0248(14) 0.0202(14) 0.0192(13) 0.0024(11) 0.0012(11) 0.0022(11)
C5 0.0332(15) 0.0173(13) 0.0171(13) 0.0010(11) 0.0070(11) 0.0026(12)
C6 0.0290(15) 0.0180(13) 0.0179(13) -0.0045(11) 0.0094(11) -0.0030(11)
C7 0.0294(15) 0.0239(15) 0.0194(14) -0.0011(11) 0.0088(11) 0.0032(12)
C8 0.0217(13) 0.0160(13) 0.0197(14) -0.0036(11) 0.0036(11) 0.0018(11)
C9 0.0211(13) 0.0176(13) 0.0192(13) -0.0010(11) 0.0030(10) 0.0013(11)
C10 0.0255(14) 0.0196(14) 0.0200(14) -0.0040(11) 0.0016(11) 0.0009(11)
C11 0.0300(15) 0.0145(13) 0.0271(15) -0.0007(11) 0.0048(12) 0.0025(11)
C12 0.0256(14) 0.0204(14) 0.0208(14) 0.0044(11) 0.0021(11) 0.0043(11)
C13 0.0308(15) 0.0222(14) 0.0183(13) 0.0008(11) -0.0004(11) 0.0013(12)
C14 0.0271(14) 0.0161(13) 0.0218(14) 0.0002(11) 0.0021(11) 0.0025(11)
C15 0.0324(16) 0.0326(17) 0.0324(16) -0.0118(14) 0.0157(13) -0.0085(14)
C16 0.0288(15) 0.0246(15) 0.0251(15) -0.0048(12) 0.0110(12) -0.0045(12)
C17 0.0385(18) 0.054(2) 0.044(2) -0.0268(18) 0.0208(16) -0.0240(17)
C18 0.0325(17) 0.052(2) 0.0413(19) -0.0205(16) 0.0211(15) -0.0164(16)
C19 0.0347(16) 0.0354(17) 0.0237(15) -0.0109(13) 0.0141(13) -0.0009(14)
C20 0.0331(16) 0.0311(16) 0.0270(15) -0.0112(13) 0.0115(13) -0.0091(13)
C21 0.0275(15) 0.0263(15) 0.0230(14) -0.0009(12) 0.0112(12) -0.0035(12)
O1 0.0266(10) 0.0231(10) 0.0153(9) -0.0039(8) 0.0050(8) 0.0009(8)
O2 0.0296(10) 0.0166(9) 0.0144(9) 0.0011(7) 0.0008(8) 0.0015(8)
O3 0.0265(10) 0.0248(10) 0.0211(10) 0.0009(8) 0.0086(8) -0.0006(8)
O4 0.0415(12) 0.0200(10) 0.0148(10) 0.0012(8) 0.0005(9) -0.0013(9)
O5 0.0348(11) 0.0200(10) 0.0217(10) 0.0013(8) 0.0092(8) 0.0066(9)
O6 0.0380(11) 0.0193(10) 0.0213(10) -0.0051(8) 0.0161(9) -0.0078(9)
O7 0.0389(11) 0.0205(10) 0.0158(10) -0.0023(8) 0.0026(8) 0.0005(9)
O8 0.100(2) 0.081(2) 0.101(3) -0.074(2) 0.080(2) -0.070(2)
C22 0.029(6) 0.043(6) 0.057(7) 0.001(5) -0.013(6) -0.025(5)
Cl1 0.0350(14) 0.0506(14) 0.0504(16) -0.0032(12) 0.0056(12) 0.0011(13)
Cl2 0.0526(13) 0.0620(16) 0.0382(12) -0.0004(11) 0.0019(10) -0.0257(12)
C23 0.058(10) 0.112(14) 0.041(6) 0.022(7) -0.029(7) -0.069(11)
Cl3 0.0692(17) 0.0451(14) 0.0590(16) 0.0007(12) 0.0077(13) -0.0087(12)
Cl4 0.065(3) 0.217(6) 0.069(2) -0.077(3) -0.001(2) 0.021(3)

loop_
_atom_type_symbol
_atom_type_description
_atom_type_scat_dispersion_real
_atom_type_scat_dispersion_imag
_atom_type_scat_source
C C 0.0033 0.0016 'International Tables Vol C Tables 4.2.6.8 and 6.1.1.4'
H H 0.0000 0.0000 'International Tables Vol C Tables 4.2.6.8 and 6.1.1.4'
O O 0.0106 0.0060 'International Tables Vol C Tables 4.2.6.8 and 6.1.1.4'
Br Br -0.2901 2.4595 'International Tables Vol C Tables 4.2.6.8 and 6.1.1.4'
Cl Cl 0.1484 0.1585 'International Tables Vol C Tables 4.2.6.8 and 6.1.1.4'

loop_
_geom_angle_atom_site_label_1
_geom_angle_atom_site_label_2
_geom_angle_atom_site_label_3
_geom_angle
O1 C1 C2 109.7(2)
O1 C1 C6 106.5(2)
C2 C1 C6 109.8(2)
O1 C1 H1 110.2
C2 C1 H1 110.2
C6 C1 H1 110.2
O2 C2 C1 106.9(2)
O2 C2 C3 110.7(2)
C1 C2 C3 108.5(2)
O2 C2 H2 110.2
C1 C2 H2 110.2
C3 C2 H2 110.2
O3 C3 C4 108.0(2)
O3 C3 C2 109.1(2)
C4 C3 C2 110.0(2)
O3 C3 H3 109.9
C4 C3 H3 109.9
C2 C3 H3 109.9
O4 C4 C3 107.7(2)
O4 C4 C5 115.2(2)
C3 C4 C5 107.3(2)
O4 C4 H4 108.8
C3 C4 H4 108.8
C5 C4 H4 108.8
O5 C5 C6 105.3(2)
O5 C5 C4 106.6(2)
C6 C5 C4 114.1(2)
O5 C5 H5 110.2
C6 C5 H5 110.2
C4 C5 H5 110.2
O6 C6 C5 109.5(2)
O6 C6 C1 109.3(2)
C5 C6 C1 108.1(2)
O6 C6 H6 110.0
C5 C6 H6 110.0
C1 C6 H6 110.0
O3 C7 O5 112.1(2)
O3 C7 O1 111.0(2)
O5 C7 O1 111.0(2)
O3 C7 H7 107.5
O5 C7 H7 107.5
O1 C7 H7 107.5
O7 C8 O2 122.7(2)
O7 C8 C9 124.7(2)
O2 C8 C9 112.6(2)
C14 C9 C10 120.1(2)
C14 C9 C8 121.7(2)
C10 C9 C8 118.2(2)
C11 C10 C9 119.8(3)
C11 C10 H10 120.1
C9 C10 H10 120.1
C12 C11 C10 119.2(3)
C12 C11 H11 120.4
C10 C11 H11 120.4
C11 C12 C13 122.2(3)
C11 C12 Br1 118.9(2)
C13 C12 Br1 118.9(2)
C12 C13 C14 118.3(3)
C12 C13 H13 120.9
C14 C13 H13 120.9
C9 C14 C13 120.4(3)
C9 C14 H14 119.8
C13 C14 H14 119.8
O8 C15 O6 122.9(3)
O8 C15 C16 125.7(3)
O6 C15 C16 111.4(2)
C17 C16 C21 119.7(3)
C17 C16 C15 118.9(3)
C21 C16 C15 121.4(3)
C18 C17 C16 120.7(3)
C18 C17 H17 119.6
C16 C17 H17 119.6
C19 C18 C17 118.8(3)
C19 C18 H18 120.6
C17 C18 H18 120.6
C20 C19 C18 121.5(3)
C20 C19 Br2 119.0(2)
C18 C19 Br2 119.5(2)
C20 C19 Br2' 116.5(3)
C18 C19 Br2' 120.0(3)
C19 C20 C21 119.6(3)
C19 C20 H20 120.2
C21 C20 H20 120.2
C20 C21 C16 119.7(3)
C20 C21 H21 120.2
C16 C21 H21 120.2
C7 O1 C1 110.5(2)
C8 O2 C2 115.95(19)
C7 O3 C3 111.0(2)
C4 O4 H4A 108(3)
C7 O5 C5 111.3(2)
C15 O6 C6 118.6(2)
Cl1 C22 Cl2 111.8(6)
Cl1 C22 H22A 109.3
Cl2 C22 H22A 109.3
Cl1 C22 H22B 109.3
Cl2 C22 H22B 109.3
H22A C22 H22B 107.9
Cl3 C23 Cl4 111.0(6)
Cl3 C23 H23A 109.4
Cl4 C23 H23A 109.4
Cl3 C23 H23B 109.4
Cl4 C23 H23B 109.4
H23A C23 H23B 108.0
Cl5 C24 Cl6 108.6(17)
Cl5 C24 H24A 110.0
Cl6 C24 H24A 110.0
Cl5 C24 H24B 110.0
Cl6 C24 H24B 110.0
H24A C24 H24B 108.4

loop_
_geom_bond_atom_site_label_1
_geom_bond_atom_site_label_2
_geom_bond_distance
Br1 C12 1.904(3)
Br2 C19 1.894(3)
Br2' C19 1.937(5)
C1 O1 1.445(3)
C1 C2 1.525(4)
C1 C6 1.533(4)
C1 H1 1.0000
C2 O2 1.448(3)
C2 C3 1.526(4)
C2 H2 1.0000
C3 O3 1.441(3)
C3 C4 1.524(4)
C3 H3 1.0000
C4 O4 1.416(3)
C4 C5 1.536(4)
C4 H4 1.0000
C5 O5 1.454(3)
C5 C6 1.530(4)
C5 H5 1.0000
C6 O6 1.436(3)
C6 H6 1.0000
C7 O3 1.397(3)
C7 O5 1.405(3)
C7 O1 1.414(3)
C7 H7 1.0000
C8 O7 1.212(3)
C8 O2 1.345(3)
C8 C9 1.485(4)
C9 C14 1.391(4)
C9 C10 1.397(4)
C10 C11 1.386(4)
C10 H10 0.9500
C11 C12 1.381(4)
C11 H11 0.9500
C12 C13 1.388(4)
C13 C14 1.393(4)
C13 H13 0.9500
C14 H14 0.9500
C15 O8 1.187(4)
C15 O6 1.333(3)
C15 C16 1.489(4)
C16 C17 1.387(4)
C16 C21 1.389(4)
C17 C18 1.379(4)
C17 H17 0.9500
C18 C19 1.377(5)
C18 H18 0.9500
C19 C20 1.377(4)
C20 C21 1.380(4)
C20 H20 0.9500
C21 H21 0.9500
O4 H4A 0.805(18)
C22 Cl1 1.720(12)
C22 Cl2 1.776(9)
C22 H22A 0.9900
C22 H22B 0.9900
C23 Cl3 1.738(13)
C23 Cl4 1.760(14)
C23 H23A 0.9900
C23 H23B 0.9900
C24 Cl5 1.731(18)
C24 Cl6 1.74(3)
C24 H24A 0.9900
C24 H24B 0.9900

loop_
_geom_hbond_atom_site_label_D
_geom_hbond_atom_site_label_H
_geom_hbond_atom_site_label_A
_geom_hbond_distance_DH
_geom_hbond_distance_HA
_geom_hbond_distance_DA
_geom_hbond_angle_DHA
_geom_hbond_site_symmetry_A
O4 H4A O7 0.805(18) 1.992(19) 2.794(3) 174(4) 2_645
C13 H13 O8 0.95 2.53 3.195(4) 127.6 3_665
C11 H11 O1 0.95 2.59 3.435(3) 148.7 1_565
C5 H5 O4 1.00 2.60 3.337(3) 131.0 2_645
C22 H22A Br2 0.99 2.80 3.515(11) 129.4 2_545
C17 H17 Cl3 0.95 2.78 3.357(5) 120.1 2_545

loop_
_geom_torsion_atom_site_label_1
_geom_torsion_atom_site_label_2
_geom_torsion_atom_site_label_3
_geom_torsion_atom_site_label_4
_geom_torsion
O1 C1 C2 O2 65.6(3)
C6 C1 C2 O2 -177.7(2)
O1 C1 C2 C3 -53.8(3)
C6 C1 C2 C3 62.9(3)
O2 C2 C3 O3 -62.9(3)
C1 C2 C3 O3 54.1(3)
O2 C2 C3 C4 178.8(2)
C1 C2 C3 C4 -64.2(3)
O3 C3 C4 O4 175.8(2)
C2 C3 C4 O4 -65.2(3)
O3 C3 C4 C5 -59.6(3)
C2 C3 C4 C5 59.3(3)
O4 C4 C5 O5 179.1(2)
C3 C4 C5 O5 59.2(3)
O4 C4 C5 C6 63.3(3)
C3 C4 C5 C6 -56.6(3)
O5 C5 C6 O6 -179.56(19)
C4 C5 C6 O6 -63.0(3)
O5 C5 C6 C1 -60.6(3)
C4 C5 C6 C1 56.0(3)
O1 C1 C6 O6 -179.8(2)
C2 C1 C6 O6 61.4(3)
O1 C1 C6 C5 61.1(3)
C2 C1 C6 C5 -57.7(3)
O7 C8 C9 C14 174.6(3)
O2 C8 C9 C14 -5.3(4)
O7 C8 C9 C10 -5.2(4)
O2 C8 C9 C10 174.9(2)
C14 C9 C10 C11 0.5(4)
C8 C9 C10 C11 -179.7(2)
C9 C10 C11 C12 -0.5(4)
C10 C11 C12 C13 0.1(4)
C10 C11 C12 Br1 -179.1(2)
C11 C12 C13 C14 0.3(4)
Br1 C12 C13 C14 179.5(2)
C10 C9 C14 C13 -0.1(4)
C8 C9 C14 C13 -179.9(3)
C12 C13 C14 C9 -0.3(4)
O8 C15 C16 C17 -8.1(6)
O6 C15 C16 C17 169.7(3)
O8 C15 C16 C21 172.7(4)
O6 C15 C16 C21 -9.6(4)
C21 C16 C17 C18 -0.3(6)
C15 C16 C17 C18 -179.6(3)
C16 C17 C18 C19 0.3(6)
C17 C18 C19 C20 -0.2(6)
C17 C18 C19 Br2 -178.2(3)
C17 C18 C19 Br2' 163.1(3)
C18 C19 C20 C21 0.1(5)
Br2 C19 C20 C21 178.1(2)
Br2' C19 C20 C21 -163.7(3)
C19 C20 C21 C16 -0.1(5)
C17 C16 C21 C20 0.2(5)
C15 C16 C21 C20 179.5(3)
O3 C7 O1 C1 -62.9(3)
O5 C7 O1 C1 62.5(3)
C2 C1 O1 C7 57.9(3)
C6 C1 O1 C7 -60.9(3)
O7 C8 O2 C2 -1.8(4)
C9 C8 O2 C2 178.1(2)
C1 C2 O2 C8 161.0(2)
C3 C2 O2 C8 -81.0(3)
O5 C7 O3 C3 -60.9(3)
O1 C7 O3 C3 63.9(3)
C4 C3 O3 C7 60.0(3)
C2 C3 O3 C7 -59.5(3)
O3 C7 O5 C5 61.5(3)
O1 C7 O5 C5 -63.3(3)
C6 C5 O5 C7 61.5(3)
C4 C5 O5 C7 -60.1(3)
O8 C15 O6 C6 -3.8(5)
C16 C15 O6 C6 178.4(2)
C5 C6 O6 C15 -126.1(3)
C1 C6 O6 C15 115.6(3)
